data_7228461
loop_
_publ_author_name
'Hu, Ting'
'Li, Yu-Hang'
'Kuang, Xiao-Fei'
'Lu, Can-Zhong'

_publ_section_title
;
 Synthesis and characterization of polyoxometalate-based silver(i)
 phenylethynide compounds with antibacterial and antifungal activities
;
_journal_name_full CrystEngComm
_journal_paper_doi 10.1039/C7CE00180K
_journal_year 2017
_chemical_formula_sum 'C84 H100 Ag12 O50 S10 Si W12'
_chemical_formula_weight 5758.97
_chemical_name_systematic
; 
 ? 
;
_space_group_IT_number 15
_symmetry_cell_setting monoclinic
_symmetry_space_group_name_Hall '-C 2yc'
_symmetry_space_group_name_H-M 'C 1 2/c 1'
_atom_sites_solution_hydrogens geom
_atom_sites_solution_primary direct
_atom_sites_solution_secondary difmap
_audit_creation_method SHELXL-97
_audit_update_record
;
2017-01-23 deposited with the CCDC.
2017-05-22 downloaded from the CCDC.
;
_cell_angle_alpha 90.00
_cell_angle_beta 105.960(6)
_cell_angle_gamma 90.00
_cell_formula_units_Z 4
_cell_length_a 20.6616(12)
_cell_length_b 22.0358(12)
_cell_length_c 30.4391(18)
_cell_measurement_reflns_used 5119
_cell_measurement_temperature 293(2)
_cell_measurement_theta_max 25.4820
_cell_measurement_theta_min 2.9790
_cell_volume 13324.6(14)
_computing_structure_refinement 'SHELXL-97 (Sheldrick, 2008)'
_computing_structure_solution 'SHELXS-97 (Sheldrick, 2008)'
_diffrn_ambient_temperature 293(2)
_diffrn_measured_fraction_theta_full 0.999
_diffrn_measured_fraction_theta_max 0.999
_diffrn_measurement_device_type 'Xcalibur, Eos, Gemini'
_diffrn_measurement_method '\w scans'
_diffrn_radiation_monochromator graphite
_diffrn_radiation_source 'fine-focus sealed tube'
_diffrn_radiation_type MoK\a
_diffrn_radiation_wavelength 0.71073
_diffrn_reflns_av_R_equivalents 0.0551
_diffrn_reflns_av_sigmaI/netI 0.0936
_diffrn_reflns_limit_h_max 13
_diffrn_reflns_limit_h_min -24
_diffrn_reflns_limit_k_max 17
_diffrn_reflns_limit_k_min -26
_diffrn_reflns_limit_l_max 36
_diffrn_reflns_limit_l_min -36
_diffrn_reflns_number 23962
_diffrn_reflns_theta_full 25.00
_diffrn_reflns_theta_max 25.00
_diffrn_reflns_theta_min 2.73
_exptl_absorpt_coefficient_mu 12.266
_exptl_absorpt_correction_T_max 1.00000
_exptl_absorpt_correction_T_min 0.58096
_exptl_absorpt_correction_type multi-scan
_exptl_crystal_colour kelly-green
_exptl_crystal_density_diffrn 2.871
_exptl_crystal_density_method 'not measured'
_exptl_crystal_description needle-like
_exptl_crystal_F_000 10520
_exptl_crystal_size_max 0.1
_exptl_crystal_size_mid 0.06
_exptl_crystal_size_min 0.04
_refine_diff_density_max 1.755
_refine_diff_density_min -1.853
_refine_diff_density_rms 0.235
_refine_ls_extinction_method none
_refine_ls_goodness_of_fit_ref 1.204
_refine_ls_hydrogen_treatment mixed
_refine_ls_matrix_type full
_refine_ls_number_parameters 771
_refine_ls_number_reflns 11713
_refine_ls_number_restraints 9
_refine_ls_restrained_S_all 1.204
_refine_ls_R_factor_all 0.1079
_refine_ls_R_factor_gt 0.0569
_refine_ls_shift/su_max 0.102
_refine_ls_shift/su_mean 0.002
_refine_ls_structure_factor_coef Fsqd
_refine_ls_weighting_details 'calc w=1/[\s^2^(Fo^2^)+(0.0000P)^2^+0.0000P] where P=(Fo^2^+2Fc^2^)/3'
_refine_ls_weighting_scheme calc
_refine_ls_wR_factor_gt 0.0805
_refine_ls_wR_factor_ref 0.0891
_reflns_number_gt 7275
_reflns_number_total 11713
_reflns_threshold_expression >2sigma(I)
_cod_data_source_file c7ce00180k2.cif
_cod_data_source_block 5
_cod_original_cell_volume 13324.6(13)
_cod_original_sg_symbol_H-M C2/c
_cod_database_code 7228461

loop_
_symmetry_equiv_pos_as_xyz
'x, y, z'
'-x, y, -z+1/2'
'x+1/2, y+1/2, z'
'-x+1/2, y+1/2, -z+1/2'
'-x, -y, -z'
'x, -y, z-1/2'
'-x+1/2, -y+1/2, -z'
'x+1/2, -y+1/2, z-1/2'

loop_
_atom_site_label
_atom_site_type_symbol
_atom_site_fract_x
_atom_site_fract_y
_atom_site_fract_z
_atom_site_U_iso_or_equiv
_atom_site_adp_type
_atom_site_occupancy
_atom_site_symmetry_multiplicity
_atom_site_calc_flag
_atom_site_refinement_flags
Ag1 Ag 0.0000 0.66376(8) 0.7500 0.0691(6) Uani 1 2 d S
Ag2 Ag 0.03009(6) 0.58014(6) 0.83133(4) 0.0610(4) Uani 1 1 d .
Ag3 Ag 0.10844(7) 0.58086(6) 0.74964(4) 0.0654(4) Uani 1 1 d .
Ag4 Ag 0.14483(6) 0.48132(5) 0.81988(4) 0.0519(3) Uani 1 1 d .
Ag5 Ag 0.03638(6) 0.40761(6) 0.83674(5) 0.0671(4) Uani 1 1 d .
Ag6 Ag 0.0000 0.48630(7) 0.7500 0.0433(4) Uani 1 2 d S
Ag7 Ag -0.12063(7) 0.40765(6) 0.76440(4) 0.0777(5) Uani 1 1 d .
C1 C 0.1448(7) 0.5752(7) 0.8277(5) 0.051(4) Uani 1 1 d .
C2 C 0.1577(8) 0.6216(7) 0.8472(5) 0.052(4) Uani 1 1 d .
C3 C 0.1814(5) 0.6772(4) 0.8724(3) 0.044(4) Uani 1 1 d G
C4 C 0.1391(4) 0.7271(5) 0.8691(3) 0.065(5) Uani 1 1 d G
H4 H 0.0960 0.7261 0.8490 0.078 Uiso 1 1 calc R
C5 C 0.1611(6) 0.7783(4) 0.8956(4) 0.091(7) Uani 1 1 d G
H5 H 0.1328 0.8116 0.8934 0.110 Uiso 1 1 calc R
C6 C 0.2254(7) 0.7797(4) 0.9255(4) 0.093(7) Uani 1 1 d G
H6 H 0.2402 0.8139 0.9433 0.111 Uiso 1 1 calc R
C7 C 0.2678(5) 0.7298(6) 0.9289(4) 0.077(6) Uani 1 1 d G
H7 H 0.3108 0.7307 0.9489 0.092 Uiso 1 1 calc R
C8 C 0.2457(5) 0.6786(4) 0.9024(4) 0.061(5) Uani 1 1 d G
H8 H 0.2741 0.6453 0.9046 0.073 Uiso 1 1 calc R
C9 C -0.0555(9) 0.6541(8) 0.8012(6) 0.067(6) Uani 1 1 d .
C10 C -0.0826(8) 0.6688(7) 0.8291(6) 0.056(5) Uani 1 1 d .
C11 C -0.1172(6) 0.6831(5) 0.8622(3) 0.056(5) Uani 1 1 d G
C12 C -0.1631(6) 0.6444(4) 0.8737(4) 0.078(6) Uani 1 1 d G
H12 H -0.1727 0.6069 0.8594 0.093 Uiso 1 1 calc R
C13 C -0.1944(5) 0.6616(7) 0.9067(5) 0.098(7) Uani 1 1 d G
H13 H -0.2251 0.6356 0.9145 0.118 Uiso 1 1 calc R
C14 C -0.1800(6) 0.7176(8) 0.9282(4) 0.111(8) Uani 1 1 d G
H14 H -0.2010 0.7291 0.9503 0.133 Uiso 1 1 calc R
C15 C -0.1342(7) 0.7564(5) 0.9167(4) 0.081(6) Uani 1 1 d G
H15 H -0.1245 0.7938 0.9311 0.097 Uiso 1 1 calc R
C16 C -0.1028(5) 0.7391(5) 0.8837(4) 0.057(5) Uani 1 1 d G
H16 H -0.0721 0.7651 0.8760 0.069 Uiso 1 1 calc R
C17 C -0.0452(7) 0.4868(7) 0.8043(5) 0.042(4) Uani 1 1 d .
C18 C -0.0739(7) 0.4833(6) 0.8332(5) 0.043(4) Uani 1 1 d .
C19 C -0.1071(5) 0.4838(4) 0.8688(3) 0.044(4) Uani 1 1 d G
C20 C -0.1758(5) 0.4719(5) 0.8576(3) 0.065(5) Uani 1 1 d G
H20 H -0.1994 0.4644 0.8273 0.078 Uiso 1 1 calc R
C21 C -0.2092(4) 0.4713(5) 0.8915(4) 0.088(6) Uani 1 1 d G
H21 H -0.2551 0.4633 0.8839 0.106 Uiso 1 1 calc R
C22 C -0.1739(6) 0.4825(5) 0.9366(4) 0.078(6) Uani 1 1 d G
H22 H -0.1962 0.4821 0.9593 0.094 Uiso 1 1 calc R
C23 C -0.1052(6) 0.4944(5) 0.9479(3) 0.073(6) Uani 1 1 d G
H23 H -0.0816 0.5020 0.9781 0.087 Uiso 1 1 calc R
C24 C -0.0718(4) 0.4951(4) 0.9140(4) 0.060(5) Uani 1 1 d G
H24 H -0.0259 0.5031 0.9215 0.072 Uiso 1 1 calc R
C25 C 0.1299(8) 0.3876(7) 0.8114(5) 0.058(5) Uani 1 1 d .
C26 C 0.1250(8) 0.3348(8) 0.8105(5) 0.057(5) Uani 1 1 d .
C27 C 0.1191(7) 0.2682(5) 0.8084(6) 0.072(6) Uani 1 1 d G
C28 C 0.1475(8) 0.2340(8) 0.8473(5) 0.174(13) Uani 1 1 d G
H28 H 0.1727 0.2529 0.8738 0.209 Uiso 1 1 calc R
C29 C 0.1382(9) 0.1715(8) 0.8465(6) 0.156(12) Uani 1 1 d G
H29 H 0.1572 0.1486 0.8725 0.187 Uiso 1 1 calc R
C30 C 0.1006(9) 0.1432(5) 0.8069(8) 0.131(10) Uani 1 1 d G
H30 H 0.0944 0.1014 0.8064 0.157 Uiso 1 1 calc R
C31 C 0.0722(10) 0.1775(8) 0.7680(6) 0.237(19) Uani 1 1 d G
H31 H 0.0470 0.1586 0.7415 0.285 Uiso 1 1 calc R
C32 C 0.0815(9) 0.2400(8) 0.7688(5) 0.215(17) Uani 1 1 d G
H32 H 0.0625 0.2629 0.7428 0.258 Uiso 1 1 calc R
C33 C 0.1656(8) 0.4648(8) 0.9430(6) 0.098(7) Uani 1 1 d .
H33A H 0.1351 0.4978 0.9322 0.147 Uiso 1 1 calc R
H33B H 0.1873 0.4538 0.9201 0.147 Uiso 1 1 calc R
H33C H 0.1989 0.4769 0.9704 0.147 Uiso 1 1 calc R
C34 C 0.1770(10) 0.3424(9) 0.9466(7) 0.170(13) Uani 1 1 d .
H34A H 0.1526 0.3054 0.9369 0.255 Uiso 1 1 calc R
H34B H 0.2112 0.3354 0.9747 0.255 Uiso 1 1 calc R
H34C H 0.1975 0.3555 0.9235 0.255 Uiso 1 1 calc R
C35 C 0.1250(7) 0.6555(8) 0.9792(5) 0.081(6) Uani 1 1 d .
H35A H 0.1321 0.6204 0.9985 0.122 Uiso 1 1 calc R
H35B H 0.1230 0.6910 0.9970 0.122 Uiso 1 1 calc R
H35C H 0.1615 0.6595 0.9655 0.122 Uiso 1 1 calc R
C36 C -0.0041(7) 0.6361(6) 0.9728(5) 0.068(5) Uani 1 1 d .
H36A H -0.0478 0.6221 0.9559 0.102 Uiso 1 1 calc R
H36B H -0.0085 0.6737 0.9877 0.102 Uiso 1 1 calc R
H36C H 0.0166 0.6064 0.9954 0.102 Uiso 1 1 calc R
C37 C -0.3074(13) 0.2844(11) 0.7786(10) 0.210(15) Uani 1 1 d .
H37A H -0.2894 0.2502 0.7663 0.315 Uiso 1 1 calc R
H37B H -0.3556 0.2836 0.7681 0.315 Uiso 1 1 calc R
H37C H -0.2934 0.2824 0.8114 0.315 Uiso 1 1 calc R
C38 C -0.3069(11) 0.3454(9) 0.6993(7) 0.154(11) Uani 1 1 d .
H38A H -0.2844 0.3765 0.6869 0.231 Uiso 1 1 calc R
H38B H -0.3547 0.3519 0.6891 0.231 Uiso 1 1 calc R
H38C H -0.2964 0.3064 0.6890 0.231 Uiso 1 1 calc R
C39 C 0.0052(17) 0.2504(11) 0.8745(10) 0.145(13) Uani 0.70 1 d PU
H39A H 0.0004 0.2252 0.8991 0.218 Uiso 0.70 1 calc PR
H39B H 0.0417 0.2783 0.8856 0.218 Uiso 0.70 1 calc PR
H39C H 0.0142 0.2254 0.8510 0.218 Uiso 0.70 1 calc PR
C40 C -0.094(2) 0.2565(17) 0.8428(14) 0.157(11) Uani 0.70 1 d PU
H40A H -0.1228 0.2644 0.8127 0.236 Uiso 0.70 1 calc PR
H40B H -0.1214 0.2493 0.8633 0.236 Uiso 0.70 1 calc PR
H40C H -0.0671 0.2214 0.8420 0.236 Uiso 0.70 1 calc PR
C41 C -0.1029(12) 0.3285(10) 0.8930(8) 0.048(7) Uani 0.60 1 d P
C42 C 0.3298(12) 0.5221(12) 0.7574(11) 0.216(16) Uani 1 1 d U
H42A H 0.3128 0.5191 0.7248 0.324 Uiso 1 1 calc R
H42B H 0.3475 0.4835 0.7697 0.324 Uiso 1 1 calc R
H42C H 0.3648 0.5521 0.7650 0.324 Uiso 1 1 calc R
C43 C 0.2899(11) 0.6236(10) 0.7855(11) 0.214(16) Uani 1 1 d .
H43A H 0.3378 0.6290 0.7962 0.321 Uiso 1 1 calc R
H43B H 0.2690 0.6406 0.8072 0.321 Uiso 1 1 calc R
H43C H 0.2732 0.6436 0.7566 0.321 Uiso 1 1 calc R
O1 O 0.0571(5) 0.3953(5) 0.9160(4) 0.083(4) Uani 1 1 d .
O2 O 0.0506(5) 0.5865(4) 0.9129(3) 0.063(3) Uani 1 1 d .
O3 O -0.2166(8) 0.3646(7) 0.7767(4) 0.128(6) Uani 1 1 d .
O4 O -0.0524(6) 0.3343(5) 0.8190(4) 0.080(4) Uani 1 1 d .
O5 O 0.2047(7) 0.5441(8) 0.7365(5) 0.155(7) Uani 1 1 d .
O6 O 0.5311(8) 0.4395(7) 0.9849(5) 0.036(5) Uani 0.50 1 d P
O7 O 0.4896(7) 0.4416(6) 1.0278(5) 0.025(4) Uani 0.50 1 d P
O8 O 0.5324(8) 0.5080(7) 1.0543(5) 0.032(4) Uani 0.50 1 d P
O9 O 0.5821(8) 0.5147(7) 1.0095(5) 0.034(5) Uani 0.50 1 d P
O10 O 0.6161(5) 0.3723(5) 1.0128(3) 0.084(4) Uani 1 1 d .
O11 O 0.5021(5) 0.3485(5) 0.9512(4) 0.085(4) Uani 1 1 d .
O12 O 0.5459(5) 0.2694(4) 1.0229(4) 0.083(4) Uani 1 1 d .
O13 O 0.5006(5) 0.3626(4) 0.8611(3) 0.074(3) Uani 1 1 d .
O14 O 0.5939(5) 0.4201(5) 0.9320(4) 0.095(4) Uani 1 1 d .
O15 O 0.4073(5) 0.4135(4) 0.9008(4) 0.064(3) Uani 1 1 d .
O16 O 0.3201(7) 0.5308(4) 0.9500(3) 0.097(5) Uani 1 1 d .
O17 O 0.3424(7) 0.4128(4) 0.9603(3) 0.094(5) Uani 1 1 d .
O18 O 0.2765(5) 0.4570(4) 0.8754(3) 0.053(3) Uani 1 1 d .
O19 O 0.3842(5) 0.5355(4) 0.8885(4) 0.075(4) Uani 1 1 d .
O20 O 0.4570(5) 0.5959(5) 0.8380(3) 0.084(4) Uani 1 1 d .
O21 O 0.5025(6) 0.4874(4) 0.8799(4) 0.086(4) Uani 1 1 d .
O22 O 0.4478(5) 0.6312(5) 0.9237(4) 0.082(4) Uani 1 1 d .
O23 O 0.5634(5) 0.5849(5) 0.9169(4) 0.080(4) Uani 1 1 d .
O24 O 0.5610(5) 0.6512(5) 0.9860(3) 0.073(3) Uani 1 1 d .
O25 O 0.6600(7) 0.5195(5) 0.9688(3) 0.108(5) Uani 1 1 d .
O26 O 0.6794(5) 0.6416(4) 0.9651(3) 0.066(3) Uani 1 1 d .
O27 O 0.7242(5) 0.4098(4) 0.9846(3) 0.061(3) Uani 1 1 d .
S1 S 0.1194(3) 0.4004(3) 0.95530(16) 0.0871(17) Uani 1 1 d .
S2 S 0.0469(2) 0.64750(19) 0.93492(14) 0.0588(12) Uani 1 1 d .
S3 S -0.2790(9) 0.3483(9) 0.7614(6) 0.127(6) Uani 0.50 1 d P
S4 S -0.0667(5) 0.2895(3) 0.8528(4) 0.172(4) Uani 1 1 d U
S5 S 0.2702(5) 0.5413(5) 0.7786(4) 0.114(4) Uani 0.60 1 d PU
S3' S -0.2524(7) 0.3166(6) 0.7474(5) 0.080(4) Uani 0.50 1 d P
S5' S 0.2718(7) 0.5693(7) 0.7411(5) 0.082(4) Uani 0.40 1 d P
Si1 Si 0.5000 0.5000 1.0000 0.0183(11) Uani 1 2 d S
W1 W 0.49931(3) 0.40744(3) 0.90538(2) 0.0492(2) Uani 1 1 d .
W2 W 0.62253(3) 0.59632(3) 0.97595(2) 0.04630(19) Uani 1 1 d .
W3 W 0.47193(3) 0.56452(3) 0.89061(2) 0.04596(19) Uani 1 1 d .
W4 W 0.34798(3) 0.47113(3) 0.91507(2) 0.04684(19) Uani 1 1 d .
W5 W 0.53138(3) 0.34345(3) 1.01513(2) 0.04652(19) Uani 1 1 d .
W6 W 0.65217(3) 0.43913(3) 0.98913(2) 0.0528(2) Uani 1 1 d .

loop_
_atom_site_aniso_label
_atom_site_aniso_U_11
_atom_site_aniso_U_22
_atom_site_aniso_U_33
_atom_site_aniso_U_23
_atom_site_aniso_U_13
_atom_site_aniso_U_12
Ag1 0.0646(14) 0.0713(13) 0.0711(14) 0.000 0.0179(11) 0.000
Ag2 0.0472(9) 0.0804(10) 0.0541(8) -0.0116(7) 0.0117(7) -0.0044(7)
Ag3 0.0582(9) 0.0812(10) 0.0531(8) 0.0126(7) 0.0091(7) 0.0053(7)
Ag4 0.0518(9) 0.0559(8) 0.0449(7) -0.0065(6) 0.0081(6) -0.0067(6)
Ag5 0.0540(9) 0.0748(9) 0.0720(10) 0.0206(8) 0.0167(8) 0.0038(7)
Ag6 0.0430(11) 0.0518(10) 0.0370(9) 0.000 0.0142(8) 0.000
Ag7 0.0830(11) 0.0977(11) 0.0469(8) 0.0011(8) 0.0087(8) -0.0369(9)
C1 0.038(10) 0.057(11) 0.058(11) -0.013(9) 0.014(9) -0.003(9)
C2 0.045(11) 0.063(11) 0.047(10) -0.007(9) 0.012(9) -0.007(9)
C3 0.048(11) 0.036(9) 0.053(10) 0.002(8) 0.019(9) 0.000(8)
C4 0.060(12) 0.067(12) 0.057(11) -0.020(9) -0.003(9) 0.018(10)
C5 0.085(17) 0.059(13) 0.126(18) -0.025(12) 0.022(14) 0.022(12)
C6 0.074(15) 0.064(13) 0.14(2) -0.047(13) 0.029(14) -0.014(12)
C7 0.059(13) 0.066(12) 0.101(15) -0.028(11) 0.017(11) -0.011(11)
C8 0.044(11) 0.053(11) 0.075(12) -0.024(9) 0.000(10) -0.010(9)
C9 0.054(13) 0.064(12) 0.070(14) -0.034(10) -0.004(11) 0.002(10)
C10 0.045(12) 0.032(10) 0.077(14) -0.016(9) -0.008(10) 0.011(8)
C11 0.045(11) 0.053(11) 0.067(12) -0.018(9) 0.012(10) 0.026(9)
C12 0.065(14) 0.068(13) 0.099(16) -0.012(11) 0.022(12) -0.022(11)
C13 0.067(15) 0.13(2) 0.12(2) -0.012(15) 0.059(14) -0.004(13)
C14 0.14(2) 0.107(19) 0.100(18) -0.011(15) 0.057(17) 0.037(16)
C15 0.085(16) 0.085(15) 0.080(15) -0.030(12) 0.035(12) 0.014(12)
C16 0.069(13) 0.040(10) 0.064(12) -0.010(8) 0.020(10) -0.007(9)
C17 0.022(9) 0.054(10) 0.044(10) 0.009(8) 0.003(8) -0.001(7)
C18 0.040(10) 0.034(9) 0.046(10) 0.014(8) -0.003(8) -0.008(8)
C19 0.046(11) 0.042(9) 0.049(10) 0.005(8) 0.020(9) -0.016(8)
C20 0.064(13) 0.100(14) 0.045(10) -0.020(9) 0.036(10) -0.033(11)
C21 0.073(15) 0.109(16) 0.095(16) -0.013(13) 0.046(13) -0.040(12)
C22 0.102(17) 0.091(14) 0.064(13) -0.013(11) 0.058(13) -0.023(12)
C23 0.104(17) 0.076(13) 0.051(11) -0.025(9) 0.041(11) -0.038(12)
C24 0.085(14) 0.073(12) 0.037(10) -0.001(9) 0.042(10) -0.004(10)
C25 0.057(12) 0.060(11) 0.054(11) 0.026(10) 0.011(9) 0.019(10)
C26 0.062(13) 0.069(12) 0.044(10) 0.015(10) 0.021(9) -0.006(11)
C27 0.061(13) 0.095(16) 0.058(13) 0.028(12) 0.010(10) -0.024(12)
C28 0.27(4) 0.10(2) 0.13(3) -0.003(18) 0.02(2) 0.00(2)
C29 0.20(3) 0.066(17) 0.20(3) 0.071(19) 0.05(2) 0.011(19)
C30 0.17(3) 0.052(14) 0.21(3) -0.015(19) 0.12(2) -0.002(15)
C31 0.51(6) 0.074(19) 0.16(3) 0.020(18) 0.14(3) -0.02(3)
C32 0.44(5) 0.058(16) 0.13(2) -0.003(15) 0.04(3) -0.08(2)
C33 0.078(16) 0.16(2) 0.062(13) -0.012(12) 0.021(12) -0.008(14)
C34 0.13(2) 0.15(2) 0.15(2) -0.049(17) -0.081(18) 0.083(18)
C35 0.036(11) 0.141(17) 0.062(12) -0.015(11) 0.006(9) -0.011(11)
C36 0.063(12) 0.070(12) 0.081(13) -0.025(10) 0.039(10) -0.032(9)
C37 0.20(3) 0.19(3) 0.27(4) 0.02(3) 0.10(3) -0.12(2)
C38 0.15(3) 0.13(2) 0.15(3) 0.017(18) 0.01(2) -0.048(18)
C39 0.24(3) 0.041(17) 0.14(3) 0.037(17) 0.03(3) -0.001(18)
C40 0.160(14) 0.160(12) 0.150(15) 0.004(10) 0.039(9) -0.018(9)
C41 0.057(18) 0.048(16) 0.054(17) 0.006(13) 0.040(15) 0.010(14)
C42 0.10(2) 0.25(3) 0.33(4) -0.10(3) 0.09(2) -0.03(2)
C43 0.12(2) 0.13(2) 0.40(5) -0.13(3) 0.07(3) -0.031(18)
O1 0.059(8) 0.124(10) 0.052(8) 0.008(7) -0.008(7) 0.001(7)
O2 0.077(8) 0.056(7) 0.055(7) -0.023(6) 0.014(6) -0.003(6)
O3 0.114(14) 0.181(15) 0.088(11) -0.049(10) 0.027(10) -0.102(12)
O4 0.092(10) 0.065(8) 0.077(8) 0.026(6) 0.012(7) -0.025(7)
O5 0.066(11) 0.242(19) 0.149(15) -0.083(13) 0.018(11) 0.027(11)
O6 0.036(12) 0.043(11) 0.030(11) 0.009(9) 0.010(9) -0.006(9)
O7 0.020(10) 0.019(9) 0.035(10) 0.002(8) 0.006(8) -0.009(8)
O8 0.029(11) 0.040(11) 0.030(11) 0.010(8) 0.011(9) 0.008(9)
O9 0.042(12) 0.040(11) 0.030(10) 0.003(8) 0.025(9) -0.009(9)
O10 0.041(8) 0.159(12) 0.041(7) 0.003(7) -0.009(6) -0.029(7)
O11 0.042(8) 0.142(11) 0.069(8) 0.022(7) 0.009(6) -0.035(7)
O12 0.078(9) 0.041(7) 0.101(10) -0.006(6) -0.022(7) 0.020(6)
O13 0.088(9) 0.079(8) 0.069(8) -0.031(6) 0.042(7) -0.009(7)
O14 0.056(9) 0.144(12) 0.074(9) 0.024(8) 0.000(7) -0.010(8)
O15 0.034(6) 0.032(6) 0.137(10) -0.001(6) 0.041(7) -0.004(5)
O16 0.193(14) 0.051(7) 0.043(7) 0.018(6) 0.026(8) 0.037(8)
O17 0.185(14) 0.053(7) 0.048(7) 0.004(6) 0.040(8) 0.037(8)
O18 0.044(7) 0.052(6) 0.057(7) 0.005(5) 0.005(6) -0.007(5)
O19 0.022(6) 0.073(8) 0.129(11) 0.029(7) 0.018(7) -0.006(5)
O20 0.076(9) 0.124(10) 0.048(7) 0.043(7) 0.011(6) 0.013(7)
O21 0.087(10) 0.041(7) 0.145(12) 0.008(7) 0.055(8) 0.027(6)
O22 0.044(8) 0.117(10) 0.080(9) -0.028(7) 0.010(7) 0.000(7)
O23 0.041(7) 0.126(10) 0.071(8) -0.048(7) 0.010(6) 0.003(7)
O24 0.050(8) 0.115(9) 0.053(7) -0.042(6) 0.011(6) -0.019(7)
O25 0.198(15) 0.075(9) 0.042(7) 0.012(6) 0.017(8) 0.035(9)
O26 0.061(8) 0.080(8) 0.057(7) -0.011(6) 0.019(6) -0.027(6)
O27 0.039(7) 0.075(8) 0.066(7) -0.003(6) 0.013(6) 0.010(6)
S1 0.086(4) 0.124(5) 0.047(3) -0.004(3) 0.011(3) -0.005(4)
S2 0.050(3) 0.069(3) 0.056(3) 0.000(2) 0.012(2) -0.006(2)
S3 0.095(14) 0.158(18) 0.113(14) 0.014(11) 0.006(11) -0.019(12)
S4 0.177(9) 0.090(5) 0.276(11) 0.084(7) 0.110(8) -0.017(5)
S5 0.082(8) 0.158(11) 0.099(9) 0.016(7) 0.019(7) -0.001(7)
S3' 0.075(10) 0.091(10) 0.079(9) -0.001(7) 0.031(7) -0.012(7)
S5' 0.040(8) 0.126(13) 0.082(10) 0.002(9) 0.022(7) 0.012(8)
Si1 0.018(3) 0.016(3) 0.022(3) 0.000(2) 0.007(2) 0.002(2)
W1 0.0431(4) 0.0608(5) 0.0451(4) -0.0205(3) 0.0144(3) -0.0057(4)
W2 0.0516(5) 0.0455(4) 0.0448(4) 0.0036(3) 0.0183(4) -0.0147(4)
W3 0.0450(4) 0.0555(4) 0.0339(4) 0.0130(3) 0.0050(3) -0.0075(4)
W4 0.0420(4) 0.0461(4) 0.0408(4) -0.0032(3) -0.0081(3) -0.0006(3)
W5 0.0449(4) 0.0291(3) 0.0599(5) 0.0070(3) 0.0048(4) 0.0018(3)
W6 0.0396(4) 0.0677(5) 0.0526(4) -0.0032(4) 0.0152(4) 0.0185(4)

loop_
_atom_type_symbol
_atom_type_description
_atom_type_scat_dispersion_real
_atom_type_scat_dispersion_imag
_atom_type_scat_source
C C 0.0033 0.0016 'International Tables Vol C Tables 4.2.6.8 and 6.1.1.4'
O O 0.0106 0.0060 'International Tables Vol C Tables 4.2.6.8 and 6.1.1.4'
Ag Ag -0.8971 1.1015 'International Tables Vol C Tables 4.2.6.8 and 6.1.1.4'
W W -0.8490 6.8722 'International Tables Vol C Tables 4.2.6.8 and 6.1.1.4'
S S 0.1246 0.1234 'International Tables Vol C Tables 4.2.6.8 and 6.1.1.4'
Si Si 0.0817 0.0704 'International Tables Vol C Tables 4.2.6.8 and 6.1.1.4'
H H 0.0000 0.0000 'International Tables Vol C Tables 4.2.6.8 and 6.1.1.4'

loop_
_geom_angle_atom_site_label_1
_geom_angle_atom_site_label_2
_geom_angle_atom_site_label_3
_geom_angle
_geom_angle_site_symmetry_1
_geom_angle_site_symmetry_3
C9 Ag1 C9 168.8(9) . 2_556
C9 Ag1 Ag3 51.4(4) . 2_556
C9 Ag1 Ag3 120.0(5) 2_556 2_556
C9 Ag1 Ag3 120.0(4) . .
C9 Ag1 Ag3 51.4(4) 2_556 .
Ag3 Ag1 Ag3 101.69(8) 2_556 .
C9 Ag1 Ag2 119.8(4) . 2_556
C9 Ag1 Ag2 52.0(4) 2_556 2_556
Ag3 Ag1 Ag2 68.39(5) 2_556 2_556
Ag3 Ag1 Ag2 66.14(4) . 2_556
C9 Ag1 Ag2 52.0(4) . .
C9 Ag1 Ag2 119.8(4) 2_556 .
Ag3 Ag1 Ag2 66.14(4) 2_556 .
Ag3 Ag1 Ag2 68.39(5) . .
Ag2 Ag1 Ag2 104.53(7) 2_556 .
C9 Ag2 O2 104.9(5) . .
C9 Ag2 C1 130.3(6) . .
O2 Ag2 C1 98.9(4) . .
C9 Ag2 C17 95.9(5) . .
O2 Ag2 C17 107.2(4) . .
C1 Ag2 C17 117.7(5) . .
C9 Ag2 Ag1 46.0(5) . .
O2 Ag2 Ag1 138.7(2) . .
C1 Ag2 Ag1 88.4(4) . .
C17 Ag2 Ag1 104.8(3) . .
C9 Ag2 Ag6 100.4(4) . .
O2 Ag2 Ag6 142.1(2) . .
C1 Ag2 Ag6 85.3(4) . .
C17 Ag2 Ag6 41.7(3) . .
Ag1 Ag2 Ag6 78.71(4) . .
C9 Ag2 Ag3 45.3(4) . 2_556
O2 Ag2 Ag3 131.0(3) . 2_556
C1 Ag2 Ag3 130.1(4) . 2_556
C17 Ag2 Ag3 55.1(3) . 2_556
Ag1 Ag2 Ag3 55.18(4) . 2_556
Ag6 Ag2 Ag3 57.38(3) . 2_556
C9 Ag2 Ag4 152.0(4) . .
O2 Ag2 Ag4 102.7(2) . .
C1 Ag2 Ag4 38.9(4) . .
C17 Ag2 Ag4 80.1(3) . .
Ag1 Ag2 Ag4 107.95(5) . .
Ag6 Ag2 Ag4 58.52(3) . .
Ag3 Ag2 Ag4 115.73(5) 2_556 .
C9 Ag2 Ag3 99.8(5) . .
O2 Ag2 Ag3 142.1(3) . .
C1 Ag2 Ag3 43.6(4) . .
C17 Ag2 Ag3 98.1(3) . .
Ag1 Ag2 Ag3 54.13(3) . .
Ag6 Ag2 Ag3 56.39(3) . .
Ag3 Ag2 Ag3 86.60(5) 2_556 .
Ag4 Ag2 Ag3 54.04(4) . .
O5 Ag3 C1 96.3(6) . .
O5 Ag3 C9 114.1(7) . 2_556
C1 Ag3 C9 134.3(6) . 2_556
O5 Ag3 Ag1 159.7(5) . .
C1 Ag3 Ag1 93.7(4) . .
C9 Ag3 Ag1 48.1(5) 2_556 .
O5 Ag3 Ag4 78.8(5) . .
C1 Ag3 Ag4 43.7(4) . .
C9 Ag3 Ag4 166.2(5) 2_556 .
Ag1 Ag3 Ag4 119.98(6) . .
O5 Ag3 Ag6 115.6(4) . .
C1 Ag3 Ag6 89.5(4) . .
C9 Ag3 Ag6 105.5(4) 2_556 .
Ag1 Ag3 Ag6 82.03(5) . .
Ag4 Ag3 Ag6 62.72(4) . .
O5 Ag3 Ag2 119.8(4) . 2_556
C1 Ag3 Ag2 139.7(4) . 2_556
C9 Ag3 Ag2 47.9(4) 2_556 2_556
Ag1 Ag3 Ag2 58.68(4) . 2_556
Ag4 Ag3 Ag2 122.37(5) . 2_556
Ag6 Ag3 Ag2 60.17(3) . 2_556
O5 Ag3 Ag2 139.3(5) . .
C1 Ag3 Ag2 46.4(4) . .
C9 Ag3 Ag2 105.6(5) 2_556 .
Ag1 Ag3 Ag2 57.48(4) . .
Ag4 Ag3 Ag2 62.77(4) . .
Ag6 Ag3 Ag2 59.07(3) . .
Ag2 Ag3 Ag2 93.40(5) 2_556 .
C1 Ag4 C25 171.7(6) . .
C1 Ag4 Ag5 120.5(4) . .
C25 Ag4 Ag5 51.7(5) . .
C1 Ag4 Ag7 129.7(4) . 2_556
C25 Ag4 Ag7 50.8(4) . 2_556
Ag5 Ag4 Ag7 83.83(5) . 2_556
C1 Ag4 Ag3 49.4(4) . .
C25 Ag4 Ag3 129.2(4) . .
Ag5 Ag4 Ag3 118.39(5) . .
Ag7 Ag4 Ag3 80.47(5) 2_556 .
C1 Ag4 Ag6 90.7(4) . .
C25 Ag4 Ag6 82.6(4) . .
Ag5 Ag4 Ag6 60.54(4) . .
Ag7 Ag4 Ag6 62.14(4) 2_556 .
Ag3 Ag4 Ag6 59.43(4) . .
C1 Ag4 Ag2 46.5(4) . .
C25 Ag4 Ag2 125.2(5) . .
Ag5 Ag4 Ag2 75.00(4) . .
Ag7 Ag4 Ag2 119.82(5) 2_556 .
Ag3 Ag4 Ag2 63.19(4) . .
Ag6 Ag4 Ag2 58.31(4) . .
C25 Ag5 O1 112.8(5) . .
C25 Ag5 O4 117.1(5) . .
O1 Ag5 O4 93.7(4) . .
C25 Ag5 C17 123.4(5) . .
O1 Ag5 C17 114.2(5) . .
O4 Ag5 C17 89.4(4) . .
C25 Ag5 Ag4 45.3(4) . .
O1 Ag5 Ag4 108.2(3) . .
O4 Ag5 Ag4 155.8(3) . .
C17 Ag5 Ag4 90.5(3) . .
C25 Ag5 Ag6 81.4(4) . .
O1 Ag5 Ag6 151.7(3) . .
O4 Ag5 Ag6 101.3(2) . .
C17 Ag5 Ag6 43.1(4) . .
Ag4 Ag5 Ag6 63.53(4) . .
C17 Ag6 C17 179.4(8) . 2_556
C17 Ag6 Ag3 60.8(4) . 2_556
C17 Ag6 Ag3 118.8(4) 2_556 2_556
C17 Ag6 Ag3 118.8(4) . .
C17 Ag6 Ag3 60.8(4) 2_556 .
Ag3 Ag6 Ag3 94.24(7) 2_556 .
C17 Ag6 Ag5 128.2(4) . 2_556
C17 Ag6 Ag5 52.2(4) 2_556 2_556
Ag3 Ag6 Ag5 112.37(3) 2_556 2_556
Ag3 Ag6 Ag5 112.77(4) . 2_556
C17 Ag6 Ag5 52.2(4) . .
C17 Ag6 Ag5 128.2(4) 2_556 .
Ag3 Ag6 Ag5 112.77(4) 2_556 .
Ag3 Ag6 Ag5 112.37(3) . .
Ag5 Ag6 Ag5 111.33(7) 2_556 .
C17 Ag6 Ag2 54.3(4) . .
C17 Ag6 Ag2 125.3(4) 2_556 .
Ag3 Ag6 Ag2 62.45(4) 2_556 .
Ag3 Ag6 Ag2 64.54(4) . .
Ag5 Ag6 Ag2 173.18(5) 2_556 .
Ag5 Ag6 Ag2 75.33(4) . .
C17 Ag6 Ag2 125.3(4) . 2_556
C17 Ag6 Ag2 54.3(4) 2_556 2_556
Ag3 Ag6 Ag2 64.54(4) 2_556 2_556
Ag3 Ag6 Ag2 62.45(4) . 2_556
Ag5 Ag6 Ag2 75.33(4) 2_556 2_556
Ag5 Ag6 Ag2 173.17(5) . 2_556
Ag2 Ag6 Ag2 98.05(6) . 2_556
C17 Ag6 Ag4 89.2(3) . 2_556
C17 Ag6 Ag4 90.8(3) 2_556 2_556
Ag3 Ag6 Ag4 57.84(3) 2_556 2_556
Ag3 Ag6 Ag4 125.42(5) . 2_556
Ag5 Ag6 Ag4 55.93(3) 2_556 2_556
Ag5 Ag6 Ag4 121.40(4) . 2_556
Ag2 Ag6 Ag4 119.79(4) . 2_556
Ag2 Ag6 Ag4 63.17(3) 2_556 2_556
C17 Ag6 Ag4 90.8(3) . .
C17 Ag6 Ag4 89.2(3) 2_556 .
Ag3 Ag6 Ag4 125.42(5) 2_556 .
Ag3 Ag6 Ag4 57.84(3) . .
Ag5 Ag6 Ag4 121.40(4) 2_556 .
Ag5 Ag6 Ag4 55.93(3) . .
Ag2 Ag6 Ag4 63.17(3) . .
Ag2 Ag6 Ag4 119.79(4) 2_556 .
Ag4 Ag6 Ag4 176.02(7) 2_556 .
C17 Ag6 Ag7 50.1(4) . .
C17 Ag6 Ag7 130.3(4) 2_556 .
Ag3 Ag6 Ag7 76.53(4) 2_556 .
Ag3 Ag6 Ag7 168.08(5) . .
Ag5 Ag6 Ag7 78.12(4) 2_556 .
Ag5 Ag6 Ag7 65.66(4) . .
Ag2 Ag6 Ag7 104.08(4) . .
Ag2 Ag6 Ag7 118.37(3) 2_556 .
Ag4 Ag6 Ag7 55.81(3) 2_556 .
Ag4 Ag6 Ag7 121.59(4) . .
C17 Ag6 Ag7 130.3(4) . 2_556
C17 Ag6 Ag7 50.1(4) 2_556 2_556
Ag3 Ag6 Ag7 168.08(5) 2_556 2_556
Ag3 Ag6 Ag7 76.53(4) . 2_556
Ag5 Ag6 Ag7 65.67(4) 2_556 2_556
Ag5 Ag6 Ag7 78.12(4) . 2_556
Ag2 Ag6 Ag7 118.37(3) . 2_556
Ag2 Ag6 Ag7 104.08(4) 2_556 2_556
Ag4 Ag6 Ag7 121.60(4) 2_556 2_556
Ag4 Ag6 Ag7 55.81(3) . 2_556
Ag7 Ag6 Ag7 113.57(7) . 2_556
C25 Ag7 O3 104.1(5) 2_556 .
C25 Ag7 C17 120.2(5) 2_556 .
O3 Ag7 C17 132.2(5) . .
C25 Ag7 O4 115.1(5) 2_556 .
O3 Ag7 O4 88.8(5) . .
C17 Ag7 O4 87.9(4) . .
C25 Ag7 C18 145.7(5) 2_556 .
O3 Ag7 C18 105.8(5) . .
C17 Ag7 C18 26.7(4) . .
O4 Ag7 C18 82.1(4) . .
C25 Ag7 Ag4 44.8(4) 2_556 2_556
O3 Ag7 Ag4 114.6(4) . 2_556
C17 Ag7 Ag4 88.4(3) . 2_556
O4 Ag7 Ag4 150.8(3) . 2_556
C18 Ag7 Ag4 106.2(3) . 2_556
C25 Ag7 Ag6 79.5(4) 2_556 .
O3 Ag7 Ag6 170.9(4) . .
C17 Ag7 Ag6 41.8(4) . .
O4 Ag7 Ag6 97.2(3) . .
C18 Ag7 Ag6 68.6(4) . .
Ag4 Ag7 Ag6 62.04(4) 2_556 .
C2 C1 Ag4 156.1(14) . .
C2 C1 Ag3 116.1(13) . .
Ag4 C1 Ag3 86.9(5) . .
C2 C1 Ag2 91.5(12) . .
Ag4 C1 Ag2 94.7(6) . .
Ag3 C1 Ag2 90.0(5) . .
C1 C2 C3 173.7(17) . .
C4 C3 C8 120.0 . .
C4 C3 C2 120.8(10) . .
C8 C3 C2 119.1(10) . .
C5 C4 C3 120.0 . .
C6 C5 C4 120.0 . .
C5 C6 C7 120.0 . .
C6 C7 C8 120.0 . .
C7 C8 C3 120.0 . .
C10 C9 Ag1 158.4(17) . .
C10 C9 Ag3 116.4(15) . 2_556
Ag1 C9 Ag3 80.4(6) . 2_556
C10 C9 Ag2 111.0(15) . .
Ag1 C9 Ag2 82.1(6) . .
Ag3 C9 Ag2 86.8(6) 2_556 .
C9 C10 C11 176.6(19) . .
C12 C11 C16 120.0 . .
C12 C11 C10 123.5(11) . .
C16 C11 C10 116.5(11) . .
C13 C12 C11 120.0 . .
C14 C13 C12 120.0 . .
C15 C14 C13 120.0 . .
C14 C15 C16 120.0 . .
C15 C16 C11 120.0 . .
C18 C17 Ag6 174.7(14) . .
C18 C17 Ag7 86.6(11) . .
Ag6 C17 Ag7 88.1(5) . .
C18 C17 Ag5 94.8(11) . .
Ag6 C17 Ag5 84.7(5) . .
Ag7 C17 Ag5 88.1(5) . .
C18 C17 Ag2 101.3(11) . .
Ag6 C17 Ag2 84.0(5) . .
Ag7 C17 Ag2 169.0(7) . .
Ag5 C17 Ag2 98.8(4) . .
C17 C18 C19 175.6(16) . .
C17 C18 Ag7 66.6(10) . .
C19 C18 Ag7 117.3(8) . .
C20 C19 C24 120.0 . .
C20 C19 C18 118.7(9) . .
C24 C19 C18 121.3(9) . .
C19 C20 C21 120.0 . .
C22 C21 C20 120.0 . .
C23 C22 C21 120.0 . .
C22 C23 C24 120.0 . .
C23 C24 C19 120.0 . .
C26 C25 Ag4 174.2(15) . .
C26 C25 Ag7 100.6(13) . 2_556
Ag4 C25 Ag7 84.4(5) . 2_556
C26 C25 Ag5 97.1(14) . .
Ag4 C25 Ag5 83.0(6) . .
Ag7 C25 Ag5 116.7(6) 2_556 .
C25 C26 C27 178.9(18) . .
C28 C27 C32 120.0 . .
C28 C27 C26 119.6(13) . .
C32 C27 C26 120.2(13) . .
C27 C28 C29 120.0 . .
C30 C29 C28 120.0 . .
C31 C30 C29 120.0 . .
C30 C31 C32 120.0 . .
C31 C32 C27 120.0 . .
S1 O1 Ag5 133.2(7) . .
S2 O2 Ag2 119.5(6) . .
S3 O3 S3' 44.5(9) . .
S3 O3 Ag7 150.1(12) . .
S3' O3 Ag7 121.0(11) . .
S4 O4 Ag5 124.6(7) . .
S4 O4 Ag7 134.8(8) . .
Ag5 O4 Ag7 88.3(3) . .
S5' O5 S5 50.4(7) . .
S5' O5 Ag3 134.1(11) . .
S5 O5 Ag3 117.6(9) . .
Si1 O6 O7 56.4(7) . .
Si1 O6 W5 127.4(9) . .
O7 O6 W5 71.0(7) . .
Si1 O6 W1 120.5(8) . .
O7 O6 W1 134.2(10) . .
W5 O6 W1 95.7(6) . .
Si1 O6 W6 118.0(8) . .
O7 O6 W6 131.2(9) . .
W5 O6 W6 94.8(6) . .
W1 O6 W6 92.4(6) . .
Si1 O7 O6 57.1(7) . .
Si1 O7 O8 56.8(7) . .
O6 O7 O8 94.3(10) . .
Si1 O7 W5 122.6(9) . .
O6 O7 W5 65.5(7) . .
O8 O7 W5 131.1(9) . .
Si1 O7 W3 123.0(7) . 5_667
O6 O7 W3 133.0(9) . 5_667
O8 O7 W3 66.1(7) . 5_667
W5 O7 W3 94.9(5) . 5_667
Si1 O7 W2 121.3(8) . 5_667
O6 O7 W2 127.7(9) . 5_667
O8 O7 W2 130.5(10) . 5_667
W5 O7 W2 93.6(5) . 5_667
W3 O7 W2 94.0(6) 5_667 5_667
Si1 O8 O7 55.4(7) . .
Si1 O8 W3 125.0(8) . 5_667
O7 O8 W3 69.6(7) . 5_667
Si1 O8 W1 120.6(8) . 5_667
O7 O8 W1 133.7(10) . 5_667
W3 O8 W1 95.3(6) 5_667 5_667
Si1 O8 W4 120.4(9) . 5_667
O7 O8 W4 130.8(9) . 5_667
W3 O8 W4 95.1(5) 5_667 5_667
W1 O8 W4 92.8(5) 5_667 5_667
Si1 O9 W2 122.9(8) . .
Si1 O9 W4 120.7(8) . 5_667
W2 O9 W4 97.2(6) . 5_667
Si1 O9 W6 118.5(8) . .
W2 O9 W6 96.2(6) . .
W4 O9 W6 95.2(6) 5_667 .
W6 O10 W5 138.6(6) . .
W5 O11 W1 137.7(6) . .
W6 O14 W1 138.3(7) . .
W1 O15 W4 137.5(5) . .
W6 O16 W4 137.6(6) 5_667 .
W2 O17 W4 137.0(6) 5_667 .
W4 O19 W3 136.3(5) . .
W3 O21 W1 134.9(7) . .
W5 O22 W3 136.5(6) 5_667 .
W3 O23 W2 138.0(7) . .
W2 O24 W5 140.7(6) . 5_667
W6 O25 W2 136.1(8) . .
O1 S1 C33 106.3(7) . .
O1 S1 C34 106.4(8) . .
C33 S1 C34 96.8(11) . .
O2 S2 C36 105.8(6) . .
O2 S2 C35 105.9(7) . .
C36 S2 C35 95.5(7) . .
S3' S3 O3 75.5(17) . .
S3' S3 C37 80(2) . .
O3 S3 C37 121.6(17) . .
S3' S3 C38 66.8(17) . .
O3 S3 C38 112.4(16) . .
C37 S3 C38 105.0(16) . .
C40 S4 O4 121(3) . .
C40 S4 C39 97(3) . .
O4 S4 C39 106.5(13) . .
C40 S4 C41 105(3) . .
O4 S4 C41 110.1(10) . .
C39 S4 C41 117.4(15) . .
S5' S5 O5 59.9(9) . .
S5' S5 C42 64.2(14) . .
O5 S5 C42 105.4(15) . .
S5' S5 C43 65.2(13) . .
O5 S5 C43 99.5(12) . .
C42 S5 C43 97.8(14) . .
S3 S3' O3 60.0(14) . .
S5 S5' O5 69.7(11) . .
O7 Si1 O7 180.0(9) . 5_667
O7 Si1 O6 66.5(8) . .
O7 Si1 O6 113.5(8) 5_667 .
O7 Si1 O6 113.5(8) . 5_667
O7 Si1 O6 66.5(8) 5_667 5_667
O6 Si1 O6 179.996(8) . 5_667
O7 Si1 O8 67.7(7) . .
O7 Si1 O8 112.3(8) 5_667 .
O6 Si1 O8 107.3(8) . .
O6 Si1 O8 72.7(8) 5_667 .
O7 Si1 O8 112.3(8) . 5_667
O7 Si1 O8 67.7(7) 5_667 5_667
O6 Si1 O8 72.7(8) . 5_667
O6 Si1 O8 107.3(8) 5_667 5_667
O8 Si1 O8 180.0(12) . 5_667
O7 Si1 O9 69.8(7) . 5_667
O7 Si1 O9 110.2(7) 5_667 5_667
O6 Si1 O9 104.9(8) . 5_667
O6 Si1 O9 75.1(8) 5_667 5_667
O8 Si1 O9 108.3(8) . 5_667
O8 Si1 O9 71.7(8) 5_667 5_667
O7 Si1 O9 110.2(7) . .
O7 Si1 O9 69.8(7) 5_667 .
O6 Si1 O9 75.1(8) . .
O6 Si1 O9 104.9(8) 5_667 .
O8 Si1 O9 71.7(8) . .
O8 Si1 O9 108.3(8) 5_667 .
O9 Si1 O9 179.999(4) 5_667 .
O13 W1 O15 102.8(5) . .
O13 W1 O11 100.6(5) . .
O15 W1 O11 85.9(4) . .
O13 W1 O14 100.7(5) . .
O15 W1 O14 156.4(5) . .
O11 W1 O14 88.1(4) . .
O13 W1 O21 101.8(5) . .
O15 W1 O21 92.9(4) . .
O11 W1 O21 157.3(5) . .
O14 W1 O21 83.9(5) . .
O13 W1 O6 155.7(5) . .
O15 W1 O6 92.5(5) . .
O11 W1 O6 61.4(5) . .
O14 W1 O6 64.7(5) . .
O21 W1 O6 96.1(5) . .
O13 W1 O8 158.1(5) . 5_667
O15 W1 O8 64.6(5) . 5_667
O11 W1 O8 96.4(5) . 5_667
O14 W1 O8 93.4(5) . 5_667
O21 W1 O8 63.0(5) . 5_667
O6 W1 O8 46.2(5) . 5_667
O26 W2 O24 101.5(5) . .
O26 W2 O17 100.2(5) . 5_667
O24 W2 O17 89.2(5) . 5_667
O26 W2 O23 101.6(5) . .
O24 W2 O23 87.1(4) . .
O17 W2 O23 158.1(5) 5_667 .
O26 W2 O25 100.5(6) . .
O24 W2 O25 157.9(6) . .
O17 W2 O25 88.3(4) 5_667 .
O23 W2 O25 87.1(5) . .
O26 W2 O9 156.7(5) . .
O24 W2 O9 95.0(6) . .
O17 W2 O9 63.3(5) 5_667 .
O23 W2 O9 95.6(5) . .
O25 W2 O9 64.5(6) . .
O26 W2 O7 157.3(5) . 5_667
O24 W2 O7 62.7(5) . 5_667
O17 W2 O7 95.9(6) 5_667 5_667
O23 W2 O7 63.4(5) . 5_667
O25 W2 O7 95.8(6) . 5_667
O9 W2 O7 46.0(5) . 5_667
O20 W3 O21 100.8(6) . .
O20 W3 O23 101.8(5) . .
O21 W3 O23 86.8(5) . .
O20 W3 O19 100.4(5) . .
O21 W3 O19 93.1(5) . .
O23 W3 O19 157.4(5) . .
O20 W3 O22 100.2(5) . .
O21 W3 O22 158.9(5) . .
O23 W3 O22 88.3(4) . .
O19 W3 O22 83.8(5) . .
O20 W3 O8 157.7(6) . 5_667
O21 W3 O8 65.6(5) . 5_667
O23 W3 O8 95.1(5) . 5_667
O19 W3 O8 64.6(5) . 5_667
O22 W3 O8 94.6(5) . 5_667
O20 W3 O7 157.9(5) . 5_667
O21 W3 O7 95.7(5) . 5_667
O23 W3 O7 64.3(5) . 5_667
O19 W3 O7 93.3(5) . 5_667
O22 W3 O7 63.8(5) . 5_667
O8 W3 O7 44.3(5) 5_667 5_667
O18 W4 O16 101.2(5) . .
O18 W4 O19 101.9(4) . .
O16 W4 O19 86.3(5) . .
O18 W4 O15 102.0(5) . .
O16 W4 O15 156.5(5) . .
O19 W4 O15 92.7(4) . .
O18 W4 O17 100.4(5) . .
O16 W4 O17 88.5(4) . .
O19 W4 O17 157.6(5) . .
O15 W4 O17 83.4(5) . .
O18 W4 O9 155.8(5) . 5_667
O16 W4 O9 63.9(5) . 5_667
O19 W4 O9 96.3(5) . 5_667
O15 W4 O9 92.9(5) . 5_667
O17 W4 O9 62.1(5) . 5_667
O18 W4 O8 157.0(5) . 5_667
O16 W4 O8 95.1(6) . 5_667
O19 W4 O8 62.7(5) . 5_667
O15 W4 O8 64.1(5) . 5_667
O17 W4 O8 96.1(5) . 5_667
O9 W4 O8 47.2(5) 5_667 5_667
O12 W5 O22 99.7(5) . 5_667
O12 W5 O11 101.5(5) . .
O22 W5 O11 158.7(5) 5_667 .
O12 W5 O10 101.7(5) . .
O22 W5 O10 88.6(5) 5_667 .
O11 W5 O10 88.8(4) . .
O12 W5 O24 101.8(5) . 5_667
O22 W5 O24 87.4(4) 5_667 5_667
O11 W5 O24 86.7(4) . 5_667
O10 W5 O24 156.5(5) . 5_667
O12 W5 O6 159.5(6) . .
O22 W5 O6 95.5(5) 5_667 .
O11 W5 O6 64.4(5) . .
O10 W5 O6 64.9(5) . .
O24 W5 O6 92.4(5) 5_667 .
O12 W5 O7 156.9(6) . .
O22 W5 O7 64.3(5) 5_667 .
O11 W5 O7 94.9(5) . .
O10 W5 O7 94.6(5) . .
O24 W5 O7 62.8(5) 5_667 .
O6 W5 O7 43.5(5) . .
O27 W6 O25 100.2(6) . .
O27 W6 O14 101.5(5) . .
O25 W6 O14 89.8(5) . .
O27 W6 O10 100.7(5) . .
O25 W6 O10 159.0(6) . .
O14 W6 O10 87.6(5) . .
O27 W6 O16 100.3(5) . 5_667
O25 W6 O16 87.9(4) . 5_667
O14 W6 O16 158.1(6) . 5_667
O10 W6 O16 86.8(5) . 5_667
O27 W6 O9 155.4(5) . .
O25 W6 O9 63.1(5) . .
O14 W6 O9 96.6(5) . .
O10 W6 O9 96.5(5) . .
O16 W6 O9 63.1(5) 5_667 .
O27 W6 O6 156.1(5) . .
O25 W6 O6 98.9(6) . .
O14 W6 O6 64.4(5) . .
O10 W6 O6 61.3(5) . .
O16 W6 O6 94.5(6) 5_667 .
O9 W6 O6 48.4(5) . .

loop_
_geom_bond_atom_site_label_1
_geom_bond_atom_site_label_2
_geom_bond_distance
_geom_bond_site_symmetry_2
Ag1 C9 2.18(2) .
Ag1 C9 2.19(2) 2_556
Ag1 Ag3 2.8933(18) 2_556
Ag1 Ag3 2.8934(18) .
Ag1 Ag2 3.0106(17) 2_556
Ag1 Ag2 3.0107(17) .
Ag2 C9 2.394(17) .
Ag2 O2 2.406(10) .
Ag2 C1 2.406(15) .
Ag2 C17 2.574(14) .
Ag2 Ag6 3.1536(16) .
Ag2 Ag3 3.2231(17) 2_556
Ag2 Ag4 3.3073(18) .
Ag2 Ag3 3.3195(19) .
Ag3 O5 2.282(14) .
Ag3 C1 2.289(15) .
Ag3 C9 2.294(15) 2_556
Ag3 Ag4 3.0106(17) .
Ag3 Ag6 3.0620(17) .
Ag3 Ag2 3.2230(17) 2_556
Ag4 C1 2.082(15) .
Ag4 C25 2.094(17) .
Ag4 Ag5 2.9248(18) .
Ag4 Ag7 2.9598(17) 2_556
Ag4 Ag6 3.1607(12) .
Ag5 C25 2.312(17) .
Ag5 O1 2.347(11) .
Ag5 O4 2.391(10) .
Ag5 C17 2.438(14) .
Ag5 Ag6 3.0742(15) .
Ag6 C17 2.110(15) .
Ag6 C17 2.110(15) 2_556
Ag6 Ag3 3.0620(17) 2_556
Ag6 Ag5 3.0741(15) 2_556
Ag6 Ag2 3.1536(16) 2_556
Ag6 Ag4 3.1606(12) 2_556
Ag6 Ag7 3.1635(16) .
Ag6 Ag7 3.1636(16) 2_556
Ag7 C25 2.306(15) 2_556
Ag7 O3 2.319(14) .
Ag7 C17 2.429(14) .
Ag7 O4 2.465(10) .
Ag7 C18 2.642(15) .
Ag7 Ag4 2.9597(17) 2_556
C1 C2 1.177(17) .
C2 C3 1.458(16) .
C3 C4 1.3900 .
C3 C8 1.3900 .
C4 C5 1.3900 .
C5 C6 1.3900 .
C6 C7 1.3900 .
C7 C8 1.3900 .
C9 C10 1.18(2) .
C9 Ag3 2.294(15) 2_556
C10 C11 1.42(2) .
C11 C12 1.3900 .
C11 C16 1.3900 .
C12 C13 1.3900 .
C13 C14 1.3900 .
C14 C15 1.3900 .
C15 C16 1.3900 .
C17 C18 1.191(18) .
C18 C19 1.434(17) .
C19 C20 1.3900 .
C19 C24 1.3900 .
C20 C21 1.3900 .
C21 C22 1.3900 .
C22 C23 1.3900 .
C23 C24 1.3900 .
C25 C26 1.166(18) .
C25 Ag7 2.306(15) 2_556
C26 C27 1.473(18) .
C27 C28 1.3900 .
C27 C32 1.3900 .
C28 C29 1.3900 .
C29 C30 1.3900 .
C30 C31 1.3900 .
C31 C32 1.3900 .
C33 S1 1.805(17) .
C34 S1 1.816(19) .
C35 S2 1.804(13) .
C36 S2 1.781(15) .
C37 S3 1.66(3) .
C38 S3 1.82(3) .
C39 S4 1.69(3) .
C40 S4 0.92(3) .
C41 S4 1.82(2) .
C42 S5 1.60(2) .
C43 S5 1.86(2) .
O1 S1 1.502(10) .
O2 S2 1.513(9) .
O3 S3 1.297(19) .
O3 S3' 1.449(18) .
O4 S4 1.512(12) .
O5 S5' 1.465(19) .
O5 S5 1.589(16) .
O6 Si1 1.600(17) .
O6 O7 1.75(2) .
O6 W5 2.308(15) .
O6 W1 2.433(16) .
O6 W6 2.470(17) .
O7 Si1 1.587(14) .
O7 O8 1.78(2) .
O7 W5 2.399(15) .
O7 W3 2.394(15) 5_667
O7 W2 2.437(15) 5_667
O8 Si1 1.613(16) .
O8 W3 2.336(15) 5_667
O8 W1 2.420(16) 5_667
O8 W4 2.433(16) 5_667
O9 Si1 1.672(17) .
O9 W2 2.332(15) .
O9 W4 2.374(16) 5_667
O9 W6 2.397(17) .
O10 W6 1.881(11) .
O10 W5 1.881(10) .
O11 W5 1.876(10) .
O11 W1 1.895(10) .
O12 W5 1.663(9) .
O13 W1 1.676(9) .
O14 W6 1.870(11) .
O14 W1 1.918(11) .
O15 W1 1.873(9) .
O15 W4 1.896(9) .
O16 W6 1.903(10) 5_667
O16 W4 1.877(11) .
O17 W2 1.885(10) 5_667
O17 W4 1.911(10) .
O18 W4 1.660(8) .
O19 W4 1.887(10) .
O19 W3 1.907(9) .
O20 W3 1.692(9) .
O21 W3 1.874(9) .
O21 W1 1.933(10) .
O22 W5 1.877(10) 5_667
O22 W3 1.923(11) .
O23 W3 1.893(10) .
O23 W2 1.891(9) .
O24 W2 1.840(11) .
O24 W5 1.902(10) 5_667
O25 W6 1.898(11) .
O25 W2 1.898(11) .
O26 W2 1.642(10) .
O27 W6 1.662(9) .
S3 S3' 1.048(18) .
S5 S5' 1.306(15) .
Si1 O7 1.587(14) 5_667
Si1 O6 1.600(17) 5_667
Si1 O8 1.613(16) 5_667
Si1 O9 1.672(17) 5_667
W1 O8 2.420(16) 5_667
W2 O17 1.885(10) 5_667
W2 O7 2.437(15) 5_667
W3 O8 2.336(15) 5_667
W3 O7 2.394(15) 5_667
W4 O9 2.374(16) 5_667
W4 O8 2.433(16) 5_667
W5 O22 1.877(10) 5_667
W5 O24 1.902(10) 5_667
W6 O16 1.903(10) 5_667
